data_1571269
loop_
_publ_author_name
'Abdul Manan, Mohd Abdul Fatah'
'Cordes, David B.'
'McKay, Aidan P.'

_publ_section_title
;
 4-Fluorobenzyl (Z)-2-(2-oxoindolin-3-ylidene)hydrazine-1-carbodithioate
;
_journal_coeditor_code HB4466
_journal_issue 3
_journal_name_full IUCrData
_journal_paper_doi 10.1107/S2414314624002359
_journal_volume 9
_journal_year 2024
_chemical_formula_iupac 'C16 H12 F N3 O S2'
_chemical_formula_moiety 'C16 H12 F N3 O S2'
_chemical_formula_sum 'C16 H12 F N3 O S2'
_chemical_formula_weight 345.41
_chemical_name_systematic
;
4-Fluorobenzyl (<i>Z</i>)-2-(2-oxoindolin-3-ylidene)hydrazine-1-carbodithioate
;
_space_group_crystal_system triclinic
_space_group_IT_number 2
_space_group_name_Hall '-P 1'
_space_group_name_H-M_alt 'P -1'
_atom_sites_solution_hydrogens mixed
_atom_sites_solution_primary dual
_audit_creation_method
;
Olex2 1.5
(compiled 2023.08.24 svn.re1ec1418 for OlexSys, GUI svn.r6817)
;
_cell_angle_alpha 89.525(3)
_cell_angle_beta 82.547(3)
_cell_angle_gamma 82.347(3)
_cell_formula_units_Z 2
_cell_length_a 6.7949(2)
_cell_length_b 6.9491(2)
_cell_length_c 16.7080(8)
_cell_measurement_reflns_used 4435
_cell_measurement_temperature 125
_cell_measurement_theta_max 75.2450
_cell_measurement_theta_min 6.6180
_cell_volume 775.26(5)
_computing_cell_refinement
;
CrysAlisPro 1.171.43.98a (Rigaku OD, 2023)
;
_computing_data_collection
;
CrysAlisPro 1.171.42.94a (Rigaku OD, 2023)
;
_computing_data_reduction
;
CrysAlisPro 1.171.43.98a (Rigaku OD, 2023)
;
_computing_molecular_graphics
;
Mercury (Macrae <i>et al.</i>,  2020)
;
_computing_publication_material
;
Olex2 1.5 (Dolomanov <i>et al.</i>,  2009), publCIF (Westrip,
2010)
;
_computing_structure_refinement
;
<i>SHELXL2019/3</i> (Sheldrick, 2015b)
;
_computing_structure_solution
;
<i>SHELXT</i>  (Sheldrick, 2015a)
;
_diffrn_ambient_temperature 125
_diffrn_detector 'hybrid photon counting detector'
_diffrn_detector_area_resol_mean 5.8140
_diffrn_measured_fraction_theta_full 0.991
_diffrn_measured_fraction_theta_max 0.959
_diffrn_measurement_device 'AFC11: Quarter \c 4 circle'
_diffrn_measurement_device_type 'Rigaku XtaLAB P200K'
_diffrn_measurement_method 'shutterless scans'
_diffrn_measurement_specimen_support Loop
_diffrn_radiation_monochromator 'Rigaku Osmic Confocal Optical System'
_diffrn_radiation_probe x-ray
_diffrn_radiation_type 'Cu K\a'
_diffrn_radiation_wavelength 1.54184
_diffrn_reflns_av_R_equivalents 0.0721
_diffrn_reflns_av_unetI/netI 0.0241
_diffrn_reflns_limit_h_max 8
_diffrn_reflns_limit_h_min -8
_diffrn_reflns_limit_k_max 8
_diffrn_reflns_limit_k_min -8
_diffrn_reflns_limit_l_max 20
_diffrn_reflns_limit_l_min -20
_diffrn_reflns_number 21967
_diffrn_reflns_theta_full 67.684
_diffrn_reflns_theta_max 75.9971
_diffrn_reflns_theta_min 2.6668
_diffrn_source 'Rotating Anode'
_exptl_absorpt_coefficient_mu 3.278
_exptl_absorpt_correction_T_max 1.00000
_exptl_absorpt_correction_T_min 0.65059
_exptl_absorpt_correction_type multi-scan
_exptl_absorpt_process_details
;
(CrysAlisPro; Rigaku OD, 2023)
;
_exptl_crystal_colour yellow
_exptl_crystal_density_diffrn 1.480
_exptl_crystal_description needle
_exptl_crystal_F_000 356
_exptl_crystal_size_max 0.13
_exptl_crystal_size_mid 0.03
_exptl_crystal_size_min 0.01
_refine_diff_density_max 0.892
_refine_diff_density_min -0.937
_refine_ls_extinction_method none
_refine_ls_goodness_of_fit_ref 1.003
_refine_ls_hydrogen_treatment constr
_refine_ls_matrix_type full
_refine_ls_number_parameters 215
_refine_ls_number_reflns 7828
_refine_ls_number_restraints 2
_refine_ls_restrained_S_all 1.003
_refine_ls_R_factor_all 0.1310
_refine_ls_R_factor_gt 0.1056
_refine_ls_shift/su_max 0.000
_refine_ls_shift/su_mean 0.000
_refine_ls_structure_factor_coef Fsqd
_refine_ls_weighting_details 'w=1/[\s^2^(Fo^2^)+(0.0200P)^2^+9.4000P] where P=(Fo^2^+2Fc^2^)/3'
_refine_ls_weighting_scheme calc
_refine_ls_wR_factor_gt 0.2397
_refine_ls_wR_factor_ref 0.2680
_reflns_number_gt 6291
_reflns_number_total 7828
_reflns_threshold_expression 'I > 2\s(I)'
_cod_data_source_file hb4466.cif
_cod_data_source_block I
_cod_original_cell_volume 775.25(5)
_cod_database_code 1571269
_shelx_space_group_comment
;
The symmetry employed for this shelxl refinement is uniquely defined
by the following loop, which should always be used as a source of
symmetry information in preference to the above space-group names.
They are only intended as comments.
;
_shelx_estimated_absorpt_t_min 0.675
_shelx_estimated_absorpt_t_max 0.968

loop_
_space_group_symop_operation_xyz
'x, y, z'
'-x, -y, -z'

loop_
_atom_site_type_symbol
_atom_site_label
_atom_site_fract_x
_atom_site_fract_y
_atom_site_fract_z
_atom_site_U_iso_or_equiv
_atom_site_adp_type
_atom_site_calc_flag
_atom_site_occupancy
_atom_site_disorder_assembly
_atom_site_disorder_group
S S10 0.9380(4) 0.0909(4) 0.82867(14) 0.0439(6) Uani d 1 . .
S S11 0.5880(4) 0.2351(4) 0.73604(14) 0.0429(6) Uani d 1 . .
F F15 0.2547(9) 0.9804(10) 0.9766(3) 0.0562(16) Uani d 1 . .
O O2 1.3272(9) 0.0761(10) 0.5848(4) 0.0400(15) Uani d 1 . .
N N1 1.2988(12) 0.1631(13) 0.4524(5) 0.0385(18) Uani d 1 . .
H H1 1.430(7) 0.105(13) 0.430(5) 0.046 Uiso d 1 . .
N N3 0.8885(11) 0.2295(11) 0.6073(5) 0.0373(18) Uani d 1 . .
N N4 0.9629(12) 0.1679(13) 0.6748(5) 0.0405(19) Uani d 1 . .
H H4 1.103(6) 0.123(14) 0.677(6) 0.049 Uiso d 1 . .
C C2 1.2330(14) 0.1453(14) 0.5322(6) 0.038(2) Uani d 1 . .
C C3 1.0120(13) 0.2237(14) 0.5419(6) 0.037(2) Uani d 1 . .
C C4 0.9678(15) 0.2821(14) 0.4622(6) 0.042(2) Uani d 1 . .
C C5 0.7917(16) 0.3639(15) 0.4326(6) 0.045(2) Uani d 1 . .
H H5 0.670188 0.393144 0.467968 0.053 Uiso calc 1 . .
C C6 0.7985(17) 0.4011(15) 0.3513(6) 0.048(3) Uani d 1 . .
H H6 0.679127 0.452949 0.330486 0.058 Uiso calc 1 . .
C C7 0.9757(17) 0.3643(15) 0.2992(6) 0.049(3) Uani d 1 . .
H H7 0.976563 0.392205 0.243434 0.059 Uiso calc 1 . .
C C8 1.1512(17) 0.2875(15) 0.3280(6) 0.048(3) Uani d 1 . .
H H8 1.273295 0.263580 0.292639 0.057 Uiso calc 1 . .
C C9 1.1449(15) 0.2465(15) 0.4086(6) 0.041(2) Uani d 1 . .
C C10 0.8446(14) 0.1609(15) 0.7460(6) 0.042(2) Uani d 1 . .
C C11 0.4666(14) 0.2322(15) 0.8402(5) 0.043(2) Uani d 1 . .
H H11A 0.344241 0.168552 0.841732 0.051 Uiso calc 1 . .
H H11B 0.558102 0.154445 0.873365 0.051 Uiso calc 1 . .
C C12 0.4107(14) 0.4338(15) 0.8764(5) 0.041(2) Uani d 1 . .
C C13 0.5556(15) 0.5522(16) 0.8848(6) 0.046(3) Uani d 1 . .
H H13 0.692085 0.506535 0.866780 0.055 Uiso calc 1 . .
C C14 0.5052(16) 0.7368(16) 0.9192(6) 0.047(2) Uani d 1 . .
H H14 0.604631 0.817543 0.925452 0.056 Uiso calc 1 . .
C C15 0.3072(16) 0.7973(17) 0.9436(6) 0.047(3) Uani d 1 . .
C C16 0.1582(15) 0.6873(16) 0.9379(5) 0.042(2) Uani d 1 . .
H H16 0.022436 0.734970 0.956436 0.051 Uiso calc 1 . .
C C17 0.2117(15) 0.5020(17) 0.9037(6) 0.046(3) Uani d 1 . .
H H17 0.111006 0.421622 0.899065 0.055 Uiso calc 1 . .

loop_
_atom_site_aniso_label
_atom_site_aniso_U_11
_atom_site_aniso_U_22
_atom_site_aniso_U_33
_atom_site_aniso_U_12
_atom_site_aniso_U_13
_atom_site_aniso_U_23
S10 0.0359(12) 0.0552(17) 0.0425(12) -0.0080(12) -0.0098(10) 0.0027(11)
S11 0.0303(11) 0.0540(16) 0.0450(12) -0.0058(11) -0.0070(10) -0.0004(11)
F15 0.060(4) 0.058(4) 0.051(3) -0.015(3) -0.002(3) -0.008(3)
O2 0.032(3) 0.047(4) 0.042(3) -0.003(3) -0.009(3) -0.002(3)
N1 0.032(4) 0.042(5) 0.041(4) -0.004(4) -0.006(3) -0.001(3)
N3 0.029(4) 0.032(5) 0.052(4) -0.005(3) -0.007(3) -0.005(4)
N4 0.039(5) 0.043(5) 0.043(4) -0.014(4) -0.007(3) 0.000(4)
C2 0.040(5) 0.030(5) 0.045(5) -0.011(4) -0.007(4) -0.007(4)
C3 0.032(5) 0.032(5) 0.049(5) -0.008(4) -0.010(4) -0.004(4)
C4 0.045(6) 0.032(5) 0.054(5) -0.017(5) -0.016(4) -0.001(4)
C5 0.043(6) 0.044(6) 0.050(5) -0.008(5) -0.017(4) -0.003(5)
C6 0.056(7) 0.038(6) 0.056(6) -0.007(5) -0.030(5) 0.007(5)
C7 0.072(8) 0.037(6) 0.043(5) -0.009(5) -0.021(5) 0.003(4)
C8 0.062(7) 0.041(6) 0.044(5) -0.012(5) -0.014(5) -0.002(4)
C9 0.045(6) 0.037(6) 0.046(5) -0.017(5) -0.014(4) 0.000(4)
C10 0.033(5) 0.043(6) 0.051(5) -0.007(4) -0.007(4) -0.009(4)
C11 0.038(5) 0.047(6) 0.044(5) -0.013(5) -0.002(4) 0.006(4)
C12 0.040(5) 0.047(6) 0.035(5) -0.008(5) -0.005(4) 0.005(4)
C13 0.032(5) 0.050(7) 0.057(6) -0.005(5) -0.008(4) 0.006(5)
C14 0.050(6) 0.046(7) 0.047(5) -0.015(5) -0.010(5) 0.001(5)
C15 0.049(6) 0.055(7) 0.037(5) -0.006(5) -0.008(4) 0.001(5)
C16 0.041(5) 0.051(7) 0.034(5) -0.005(5) -0.001(4) 0.000(4)
C17 0.038(5) 0.063(8) 0.039(5) -0.015(5) -0.008(4) 0.006(5)

loop_
_atom_type_symbol
_atom_type_description
_atom_type_scat_dispersion_real
_atom_type_scat_dispersion_imag
_atom_type_scat_source
C C 0.0181 0.0091 'International Tables Vol C Tables 4.2.6.8 and 6.1.1.4'
H H 0.0000 0.0000 'International Tables Vol C Tables 4.2.6.8 and 6.1.1.4'
N N 0.0311 0.0180 'International Tables Vol C Tables 4.2.6.8 and 6.1.1.4'
O O 0.0492 0.0322 'International Tables Vol C Tables 4.2.6.8 and 6.1.1.4'
F F 0.0727 0.0534 'International Tables Vol C Tables 4.2.6.8 and 6.1.1.4'
S S 0.3331 0.5567 'International Tables Vol C Tables 4.2.6.8 and 6.1.1.4'

loop_
_geom_angle_atom_site_label_1
_geom_angle_atom_site_label_2
_geom_angle_atom_site_label_3
_geom_angle_site_symmetry_1
_geom_angle_site_symmetry_3
_geom_angle
_geom_angle_publ_flag
C10 S11 C11 . . 102.7(5) ?
C2 N1 H1 . . 121(6) ?
C2 N1 C9 . . 112.3(8) ?
C9 N1 H1 . . 126(6) ?
C3 N3 N4 . . 117.2(8) ?
N3 N4 H4 . . 124(6) ?
N3 N4 C10 . . 121.9(8) ?
C10 N4 H4 . . 114(6) ?
O2 C2 N1 . . 128.1(9) ?
O2 C2 C3 . . 126.4(9) ?
N1 C2 C3 . . 105.5(8) ?
N3 C3 C2 . . 126.7(9) ?
N3 C3 C4 . . 127.3(9) ?
C4 C3 C2 . . 105.9(8) ?
C5 C4 C3 . . 132.9(10) ?
C9 C4 C3 . . 108.3(9) ?
C9 C4 C5 . . 118.9(9) ?
C4 C5 H5 . . 120.7 ?
C6 C5 C4 . . 118.7(10) ?
C6 C5 H5 . . 120.7 ?
C5 C6 H6 . . 119.3 ?
C5 C6 C7 . . 121.4(10) ?
C7 C6 H6 . . 119.3 ?
C6 C7 H7 . . 119.8 ?
C8 C7 C6 . . 120.4(9) ?
C8 C7 H7 . . 119.8 ?
C7 C8 H8 . . 120.8 ?
C9 C8 C7 . . 118.5(10) ?
C9 C8 H8 . . 120.8 ?
C4 C9 N1 . . 108.1(8) ?
C8 C9 N1 . . 129.8(10) ?
C8 C9 C4 . . 122.1(10) ?
S10 C10 S11 . . 126.9(6) ?
N4 C10 S10 . . 121.4(7) ?
N4 C10 S11 . . 111.6(7) ?
S11 C11 H11A . . 109.1 ?
S11 C11 H11B . . 109.1 ?
H11A C11 H11B . . 107.9 ?
C12 C11 S11 . . 112.4(7) ?
C12 C11 H11A . . 109.1 ?
C12 C11 H11B . . 109.1 ?
C13 C12 C11 . . 121.1(9) ?
C13 C12 C17 . . 118.7(10) ?
C17 C12 C11 . . 120.2(9) ?
C12 C13 H13 . . 119.3 ?
C12 C13 C14 . . 121.3(10) ?
C14 C13 H13 . . 119.3 ?
C13 C14 H14 . . 121.3 ?
C15 C14 C13 . . 117.4(10) ?
C15 C14 H14 . . 121.3 ?
C14 C15 F15 . . 118.1(9) ?
C16 C15 F15 . . 117.8(9) ?
C16 C15 C14 . . 124.2(11) ?
C15 C16 H16 . . 121.2 ?
C15 C16 C17 . . 117.7(10) ?
C17 C16 H16 . . 121.2 ?
C12 C17 C16 . . 120.8(10) ?
C12 C17 H17 . . 119.6 ?
C16 C17 H17 . . 119.6 ?

loop_
_geom_bond_atom_site_label_1
_geom_bond_atom_site_label_2
_geom_bond_site_symmetry_2
_geom_bond_distance
_geom_bond_publ_flag
S10 C10 . 1.637(10) ?
S11 C10 . 1.780(10) ?
S11 C11 . 1.828(9) ?
F15 C15 . 1.375(12) ?
O2 C2 . 1.213(11) ?
N1 H1 . 0.96(3) ?
N1 C2 . 1.360(12) ?
N1 C9 . 1.412(12) ?
N3 N4 . 1.339(10) ?
N3 C3 . 1.286(11) ?
N4 H4 . 0.96(3) ?
N4 C10 . 1.351(12) ?
C2 C3 . 1.516(13) ?
C3 C4 . 1.445(13) ?
C4 C5 . 1.403(13) ?
C4 C9 . 1.399(13) ?
C5 H5 . 0.9500 ?
C5 C6 . 1.376(13) ?
C6 H6 . 0.9500 ?
C6 C7 . 1.387(15) ?
C7 H7 . 0.9500 ?
C7 C8 . 1.383(14) ?
C8 H8 . 0.9500 ?
C8 C9 . 1.371(13) ?
C11 H11A . 0.9900 ?
C11 H11B . 0.9900 ?
C11 C12 . 1.512(14) ?
C12 C13 . 1.386(13) ?
C12 C17 . 1.391(13) ?
C13 H13 . 0.9500 ?
C13 C14 . 1.392(15) ?
C14 H14 . 0.9500 ?
C14 C15 . 1.365(14) ?
C15 C16 . 1.360(14) ?
C16 H16 . 0.9500 ?
C16 C17 . 1.396(15) ?
C17 H17 . 0.9500 ?

loop_
_geom_hbond_atom_site_label_D
_geom_hbond_atom_site_label_H
_geom_hbond_atom_site_label_A
_geom_hbond_site_symmetry_A
_geom_hbond_distance_DH
_geom_hbond_distance_HA
_geom_hbond_distance_DA
_geom_hbond_angle_DHA
_geom_hbond_publ_flag
N1 H1 O2 2_856 0.96(3) 1.92(5) 2.845(10) 159(9) yes
N4 H4 O2 . 0.96(3) 2.02(8) 2.725(10) 128(8) yes
C6 H6 S11 2_666 0.95 2.94 3.819(11) 154 yes
C11 H11A S10 1_455 0.99 2.92 3.876(10) 163 yes
C14 H14 F15 2_677 0.95 2.52 3.347(11) 145 yes
C16 H16 F15 2_577 0.95 2.68 3.540(12) 150 yes
C17 H17 S10 1_455 0.95 3.03 3.908(11) 155 yes

loop_
_geom_torsion_atom_site_label_1
_geom_torsion_atom_site_label_2
_geom_torsion_atom_site_label_3
_geom_torsion_atom_site_label_4
_geom_torsion_site_symmetry_1
_geom_torsion_site_symmetry_2
_geom_torsion_site_symmetry_3
_geom_torsion_site_symmetry_4
_geom_torsion
_geom_torsion_publ_flag
S11 C11 C12 C13 . . . . -61.5(11) ?
S11 C11 C12 C17 . . . . 120.0(8) ?
F15 C15 C16 C17 . . . . 179.4(8) ?
O2 C2 C3 N3 . . . . -0.1(15) ?
O2 C2 C3 C4 . . . . -177.7(9) ?
N1 C2 C3 N3 . . . . 177.8(9) ?
N1 C2 C3 C4 . . . . 0.3(10) ?
N3 N4 C10 S10 . . . . -178.3(7) ?
N3 N4 C10 S11 . . . . 1.7(12) ?
N3 C3 C4 C5 . . . . 2.4(17) ?
N3 C3 C4 C9 . . . . -178.4(9) ?
N4 N3 C3 C2 . . . . 3.1(13) ?
N4 N3 C3 C4 . . . . -179.9(9) ?
C2 N1 C9 C4 . . . . -1.1(11) ?
C2 N1 C9 C8 . . . . -179.9(10) ?
C2 C3 C4 C5 . . . . 179.9(10) ?
C2 C3 C4 C9 . . . . -0.9(10) ?
C3 N3 N4 C10 . . . . -177.4(9) ?
C3 C4 C5 C6 . . . . -179.1(10) ?
C3 C4 C9 N1 . . . . 1.2(10) ?
C3 C4 C9 C8 . . . . -179.9(9) ?
C4 C5 C6 C7 . . . . -1.8(15) ?
C5 C4 C9 N1 . . . . -179.5(8) ?
C5 C4 C9 C8 . . . . -0.6(14) ?
C5 C6 C7 C8 . . . . 0.5(16) ?
C6 C7 C8 C9 . . . . 0.8(15) ?
C7 C8 C9 N1 . . . . 177.9(10) ?
C7 C8 C9 C4 . . . . -0.7(15) ?
C9 N1 C2 O2 . . . . 178.4(9) ?
C9 N1 C2 C3 . . . . 0.5(10) ?
C9 C4 C5 C6 . . . . 1.8(14) ?
C10 S11 C11 C12 . . . . 103.8(7) ?
C11 S11 C10 S10 . . . . 4.6(8) ?
C11 S11 C10 N4 . . . . -175.4(7) ?
C11 C12 C13 C14 . . . . -179.0(9) ?
C11 C12 C17 C16 . . . . 179.5(9) ?
C12 C13 C14 C15 . . . . -0.6(15) ?
C13 C12 C17 C16 . . . . 1.0(14) ?
C13 C14 C15 F15 . . . . -179.0(9) ?
C13 C14 C15 C16 . . . . 1.4(15) ?
C14 C15 C16 C17 . . . . -0.9(15) ?
C15 C16 C17 C12 . . . . -0.3(14) ?
C17 C12 C13 C14 . . . . -0.5(15) ?

loop_
_twin_individual_id
_twin_individual_mass_fraction_refined
_twin_individual_twin_matrix_11
_twin_individual_twin_matrix_12
_twin_individual_twin_matrix_13
_twin_individual_twin_matrix_21
_twin_individual_twin_matrix_22
_twin_individual_twin_matrix_23
_twin_individual_twin_matrix_31
_twin_individual_twin_matrix_32
_twin_individual_twin_matrix_33
1 0.5485 1.0000 0.0000 0.0000 0.0000 1.0000 0.0000 0.0000 0.0000 1.0000
2 0.4515 -0.9995 -0.0002 -0.0004 0.0000 -1.0003 0.0002 -0.6470 0.0431 1.0002
